data_2013689
loop_
_publ_author_name
'H\"orner, Manfredo'
'Casagrande, Ivan Carlos'
'Fenner, Herton'
'Daniels, J\"org'
'Beck, Johannes'

_publ_section_title
;
 [1,3-Bis(4-nitrophenyl)triazenido](triphenylphosphine)gold(I)
;
_journal_issue 10
_journal_name_full 'Acta Crystallographica Section C'
_journal_page_first m424
_journal_page_last m426
_journal_paper_doi 10.1107/S0108270103018481
_journal_volume 59
_journal_year 2003
_chemical_formula_iupac '[Au (C12 H8 N5 O4) (C18 H15 P)]'
_chemical_formula_moiety 'C30 H23 Au N5 O4 P'
_chemical_formula_sum 'C30 H23 Au N5 O4 P'
_chemical_formula_weight 745.47
_space_group_IT_number 2
_symmetry_cell_setting triclinic
_symmetry_space_group_name_Hall '-P 1'
_symmetry_space_group_name_H-M 'P -1'
_audit_creation_method 'WinGX routine CIF_UPDATE'
_cell_angle_alpha 93.987(2)
_cell_angle_beta 102.148(2)
_cell_angle_gamma 103.930(2)
_cell_formula_units_Z 2
_cell_length_a 10.2034(4)
_cell_length_b 10.7550(2)
_cell_length_c 14.0941(5)
_cell_measurement_reflns_used 11145
_cell_measurement_temperature 296(2)
_cell_measurement_theta_max 27.49
_cell_measurement_theta_min 1.00
_cell_volume 1455.73(8)
_computing_cell_refinement 'HKL SCALEPACK (Otwinowski & Minor 1997)'
_computing_data_collection 'COLLECT (Nonius BV, 1997-2000)'
_computing_data_reduction 'HKL DENZO (Otwinowski & Minor 1997) and SCALEPACK'
_computing_molecular_graphics 'ORTEP-3 for Windows (Farrugia, 1997) and DIAMOND (Brandenburg, 1996)'
_computing_publication_material 'WinGX (Farrugia, 1999)'
_computing_structure_refinement 'SHELXL97 (Sheldrick, 1997)'
_computing_structure_solution 'SHELXS97 (Sheldrick, 1997)'
_diffrn_detector_area_resol_mean 9
_diffrn_measured_fraction_theta_full 0.991
_diffrn_measured_fraction_theta_max 0.991
_diffrn_measurement_device '95mm CCD camera on \k-goniostat'
_diffrn_measurement_device_type 'Nonius KappaCCD area-detector'
_diffrn_measurement_method CCD
_diffrn_radiation_monochromator 'horizonally mounted graphite crystal'
_diffrn_radiation_source 'fine-focus sealed tube'
_diffrn_radiation_type MoK\a
_diffrn_radiation_wavelength 0.71073
_diffrn_reflns_av_R_equivalents 0.034
_diffrn_reflns_limit_h_max 13
_diffrn_reflns_limit_h_min -13
_diffrn_reflns_limit_k_max 11
_diffrn_reflns_limit_k_min -13
_diffrn_reflns_limit_l_max 17
_diffrn_reflns_limit_l_min -18
_diffrn_reflns_number 15644
_diffrn_reflns_theta_full 27.5
_diffrn_reflns_theta_max 27.5
_diffrn_reflns_theta_min 2.28
_exptl_absorpt_coefficient_mu 5.152
_exptl_absorpt_correction_T_max 0.648
_exptl_absorpt_correction_T_min 0.438
_exptl_absorpt_correction_type analytical
_exptl_absorpt_process_details '(Alcock, 1970)'
_exptl_crystal_colour red
_exptl_crystal_density_diffrn 1.701
_exptl_crystal_density_meas ?
_exptl_crystal_density_method 'not measured'
_exptl_crystal_description prism
_exptl_crystal_F_000 728
_exptl_crystal_size_max 0.30
_exptl_crystal_size_mid 0.20
_exptl_crystal_size_min 0.10
_refine_diff_density_max 1.27
_refine_diff_density_min -1.20
_refine_ls_extinction_method none
_refine_ls_goodness_of_fit_ref 1.087
_refine_ls_hydrogen_treatment constr
_refine_ls_matrix_type full
_refine_ls_number_parameters 370
_refine_ls_number_reflns 6639
_refine_ls_number_restraints 0
_refine_ls_restrained_S_all 1.087
_refine_ls_R_factor_gt 0.047
_refine_ls_shift/su_max 0
_refine_ls_structure_factor_coef Fsqd
_refine_ls_weighting_details 'calc w = 1/[\s^2^(Fo^2^)+(0.0698P)^2^+3.1565P] where P=(Fo^2^+2Fc^2^)/3'
_refine_ls_weighting_scheme calc
_refine_ls_wR_factor_ref 0.133
_reflns_number_gt 5647
_reflns_number_total 6639
_reflns_threshold_expression I>2\s(I)
_cod_data_source_file sq1026.cif
_cod_data_source_block I
_cod_depositor_comments
;
The following automatic conversions were performed:

'_exptl_crystal_density_meas' value 'not measured' was changed to '?'
- the value is perceived as not measured.

Automatic conversion script
Id: cif_fix_values 3008 2015-01-20 13:52:24Z robertas 
;
_cod_database_code 2013689
_cod_database_fobs_code 2013689

loop_
_symmetry_equiv_pos_as_xyz
'x, y, z'
'-x, -y, -z'

loop_
_atom_site_label
_atom_site_fract_x
_atom_site_fract_y
_atom_site_fract_z
_atom_site_U_iso_or_equiv
_atom_site_adp_type
_atom_site_calc_flag
_atom_site_refinement_flags
_atom_site_occupancy
_atom_site_disorder_assembly
_atom_site_disorder_group
_atom_site_type_symbol
Au 0.04392(3) 0.48136(2) 0.193131(19) 0.04855(11) Uani d . 1 . . Au
N1 -0.1232(5) 0.4729(5) 0.0738(4) 0.0362(10) Uani d . 1 . . N
N2 -0.1732(5) 0.5756(4) 0.0686(3) 0.0341(10) Uani d . 1 . . N
N3 -0.1045(5) 0.6639(4) 0.1404(4) 0.0357(10) Uani d . 1 . . N
C1A -0.1527(6) 0.7755(6) 0.1390(4) 0.0364(12) Uani d . 1 . . C
C2A -0.2665(7) 0.7906(6) 0.0718(5) 0.0486(15) Uani d . 1 . . C
H2A -0.3161 0.7236 0.0225 0.058 Uiso calc R 1 . . H
C3A -0.3077(7) 0.9047(6) 0.0771(5) 0.0496(15) Uani d . 1 . . C
H3A -0.3844 0.9145 0.0321 0.06 Uiso calc R 1 . . H
C4A -0.2315(8) 1.0034(6) 0.1509(5) 0.0460(14) Uani d . 1 . . C
C5A -0.1167(8) 0.9917(7) 0.2177(5) 0.0552(17) Uani d . 1 . . C
H5A -0.0665 1.0595 0.2662 0.066 Uiso calc R 1 . . H
C6A -0.0773(8) 0.8787(7) 0.2118(5) 0.0539(17) Uani d . 1 . . C
H6A 0.0003 0.8702 0.2566 0.065 Uiso calc R 1 . . H
N6 -0.2785(7) 1.1216(6) 0.1574(5) 0.0543(15) Uani d . 1 . . N
O1A -0.3852(6) 1.1250(5) 0.1018(4) 0.0644(14) Uani d . 1 . . O
O2A -0.2052(8) 1.2113(6) 0.2190(5) 0.0844(19) Uani d . 1 . . O
C1B -0.1939(6) 0.3699(5) 0.0015(4) 0.0364(12) Uani d . 1 . . C
C2B -0.3204(8) 0.3624(6) -0.0624(5) 0.0493(15) Uani d . 1 . . C
H2B -0.3613 0.4306 -0.059 0.059 Uiso calc R 1 . . H
C3B -0.3861(9) 0.2562(8) -0.1304(5) 0.063(2) Uani d . 1 . . C
H3B -0.4708 0.2519 -0.1728 0.076 Uiso calc R 1 . . H
C4B -0.3232(9) 0.1539(6) -0.1351(5) 0.0555(19) Uani d . 1 . . C
C5B -0.1975(8) 0.1594(6) -0.0746(5) 0.0538(17) Uani d . 1 . . C
H5B -0.1561 0.0918 -0.0796 0.065 Uiso calc R 1 . . H
C6B -0.1321(7) 0.2676(6) -0.0053(5) 0.0464(14) Uani d . 1 . . C
H6B -0.047 0.2718 0.0366 0.056 Uiso calc R 1 . . H
N5 -0.3935(11) 0.0416(8) -0.2090(5) 0.078(2) Uani d . 1 . . N
O1B -0.5043(9) 0.0394(7) -0.2598(5) 0.099(3) Uani d . 1 . . O
O2B -0.3348(10) -0.0426(7) -0.2164(6) 0.106(3) Uani d . 1 . . O
P 0.22000(14) 0.48593(12) 0.32131(10) 0.0300(3) Uani d . 1 . . P
C1C 0.2678(5) 0.6348(5) 0.4035(4) 0.0305(10) Uani d . 1 . . C
C2C 0.2551(6) 0.7473(5) 0.3632(4) 0.0369(12) Uani d . 1 . . C
H2C 0.2169 0.7432 0.2967 0.044 Uiso calc R 1 . . H
C3C 0.2998(8) 0.8659(6) 0.4223(5) 0.0473(15) Uani d . 1 . . C
H3C 0.2933 0.9411 0.395 0.057 Uiso calc R 1 . . H
C4C 0.3537(7) 0.8720(6) 0.5218(5) 0.0451(14) Uani d . 1 . . C
H4C 0.383 0.951 0.5614 0.054 Uiso calc R 1 . . H
C5C 0.3637(7) 0.7605(7) 0.5617(5) 0.0477(15) Uani d . 1 . . C
H5C 0.3989 0.7645 0.6286 0.057 Uiso calc R 1 . . H
C6C 0.3224(6) 0.6430(6) 0.5036(4) 0.0412(13) Uani d . 1 . . C
H6C 0.331 0.5686 0.5315 0.049 Uiso calc R 1 . . H
C1D 0.3771(6) 0.4734(5) 0.2846(4) 0.0320(11) Uani d . 1 . . C
C2D 0.5019(6) 0.5664(6) 0.3177(5) 0.0411(13) Uani d . 1 . . C
H2D 0.5085 0.6376 0.3615 0.049 Uiso calc R 1 . . H
C3D 0.6172(7) 0.5522(8) 0.2848(6) 0.0576(19) Uani d . 1 . . C
H3D 0.7006 0.6159 0.305 0.069 Uiso calc R 1 . . H
C4D 0.6096(8) 0.4451(8) 0.2227(6) 0.0567(18) Uani d . 1 . . C
H4D 0.6883 0.4351 0.203 0.068 Uiso calc R 1 . . H
C5D 0.4849(9) 0.3522(7) 0.1896(5) 0.0552(18) Uani d . 1 . . C
H5D 0.4796 0.28 0.1472 0.066 Uiso calc R 1 . . H
C6D 0.3683(7) 0.3665(6) 0.2193(5) 0.0456(14) Uani d . 1 . . C
H6D 0.2839 0.3049 0.1959 0.055 Uiso calc R 1 . . H
C1E 0.1837(6) 0.3591(5) 0.3976(4) 0.0360(11) Uani d . 1 . . C
C2E 0.2779(7) 0.2876(6) 0.4314(5) 0.0483(15) Uani d . 1 . . C
H2E 0.3626 0.3033 0.4137 0.058 Uiso calc R 1 . . H
C3E 0.2459(11) 0.1952(7) 0.4902(6) 0.069(2) Uani d . 1 . . C
H3E 0.3079 0.1467 0.512 0.083 Uiso calc R 1 . . H
C4E 0.1159(13) 0.1734(8) 0.5179(7) 0.084(3) Uani d . 1 . . C
H4E 0.0938 0.1116 0.559 0.101 Uiso calc R 1 . . H
C5E 0.0294(11) 0.2392(12) 0.4860(9) 0.093(3) Uani d . 1 . . C
H5E -0.0548 0.2234 0.5045 0.112 Uiso calc R 1 . . H
C6E 0.0580(8) 0.3334(9) 0.4247(7) 0.066(2) Uani d . 1 . . C
H6E -0.0068 0.3788 0.4022 0.079 Uiso calc R 1 . . H

loop_
_atom_site_aniso_label
_atom_site_aniso_U_11
_atom_site_aniso_U_22
_atom_site_aniso_U_33
_atom_site_aniso_U_12
_atom_site_aniso_U_13
_atom_site_aniso_U_23
Au 0.04395(16) 0.05158(16) 0.04696(17) 0.01641(11) 0.00138(11) -0.00027(10)
N1 0.036(2) 0.038(2) 0.037(2) 0.0136(19) 0.007(2) 0.0094(19)
N2 0.034(2) 0.033(2) 0.040(3) 0.0132(18) 0.013(2) 0.0095(19)
N3 0.032(2) 0.037(2) 0.039(3) 0.0152(19) 0.005(2) 0.0060(19)
C1A 0.037(3) 0.041(3) 0.035(3) 0.017(2) 0.008(2) 0.007(2)
C2A 0.044(3) 0.042(3) 0.054(4) 0.021(3) -0.008(3) 0.000(3)
C3A 0.053(4) 0.050(3) 0.051(4) 0.029(3) 0.003(3) 0.009(3)
C4A 0.062(4) 0.044(3) 0.044(3) 0.027(3) 0.022(3) 0.009(3)
C5A 0.059(4) 0.050(4) 0.051(4) 0.021(3) -0.002(3) -0.011(3)
C6A 0.056(4) 0.054(4) 0.049(4) 0.028(3) -0.007(3) -0.002(3)
N6 0.078(4) 0.046(3) 0.058(4) 0.033(3) 0.033(3) 0.016(3)
O1A 0.075(4) 0.065(3) 0.077(4) 0.047(3) 0.030(3) 0.023(3)
O2A 0.122(6) 0.056(3) 0.086(4) 0.047(4) 0.022(4) -0.002(3)
C1B 0.039(3) 0.039(3) 0.033(3) 0.009(2) 0.012(2) 0.010(2)
C2B 0.058(4) 0.044(3) 0.041(3) 0.010(3) 0.000(3) 0.013(3)
C3B 0.062(5) 0.069(5) 0.037(4) -0.012(4) -0.005(3) 0.018(3)
C4B 0.080(5) 0.043(3) 0.030(3) -0.012(3) 0.019(3) 0.000(2)
C5B 0.069(5) 0.041(3) 0.054(4) 0.005(3) 0.032(4) 0.001(3)
C6B 0.047(4) 0.041(3) 0.055(4) 0.011(3) 0.021(3) 0.006(3)
N5 0.107(7) 0.063(4) 0.047(4) -0.020(4) 0.031(4) 0.002(3)
O1B 0.111(6) 0.098(5) 0.048(4) -0.032(4) 0.012(4) -0.013(3)
O2B 0.148(8) 0.058(4) 0.087(5) -0.006(4) 0.024(5) -0.020(3)
P 0.0272(6) 0.0302(6) 0.0321(7) 0.0122(5) 0.0014(5) 0.0008(5)
C1C 0.027(2) 0.031(2) 0.037(3) 0.0130(19) 0.008(2) 0.003(2)
C2C 0.048(3) 0.034(3) 0.030(3) 0.015(2) 0.010(2) 0.005(2)
C3C 0.065(4) 0.031(3) 0.050(4) 0.012(3) 0.021(3) 0.009(2)
C4C 0.046(3) 0.037(3) 0.047(4) 0.008(2) 0.007(3) -0.009(2)
C5C 0.052(4) 0.056(4) 0.032(3) 0.021(3) -0.002(3) 0.001(3)
C6C 0.046(3) 0.038(3) 0.037(3) 0.019(2) -0.004(3) 0.004(2)
C1D 0.036(3) 0.033(2) 0.032(3) 0.018(2) 0.007(2) 0.008(2)
C2D 0.039(3) 0.042(3) 0.045(3) 0.015(2) 0.013(3) 0.007(2)
C3D 0.032(3) 0.068(4) 0.081(5) 0.016(3) 0.022(3) 0.028(4)
C4D 0.062(5) 0.069(4) 0.063(4) 0.042(4) 0.034(4) 0.021(4)
C5D 0.075(5) 0.059(4) 0.049(4) 0.040(4) 0.026(4) 0.010(3)
C6D 0.048(4) 0.044(3) 0.045(3) 0.017(3) 0.009(3) -0.004(3)
C1E 0.033(3) 0.030(2) 0.042(3) 0.005(2) 0.006(2) 0.002(2)
C2E 0.055(4) 0.038(3) 0.057(4) 0.018(3) 0.014(3) 0.014(3)
C3E 0.108(7) 0.036(3) 0.067(5) 0.028(4) 0.013(5) 0.014(3)
C4E 0.109(8) 0.052(5) 0.070(6) -0.018(5) 0.019(6) 0.020(4)
C5E 0.067(6) 0.109(8) 0.103(8) -0.006(6) 0.042(6) 0.043(7)
C6E 0.036(4) 0.091(6) 0.077(5) 0.015(4) 0.021(4) 0.029(4)

loop_
_atom_type_symbol
_atom_type_description
_atom_type_scat_dispersion_real
_atom_type_scat_dispersion_imag
_atom_type_scat_source
Au Au -2.0133 8.8022 'International Tables Vol C Tables 4.2.6.8 and 6.1.1.4'
P P 0.1023 0.0942 'International Tables Vol C Tables 4.2.6.8 and 6.1.1.4'
N N 0.0061 0.0033 'International Tables Vol C Tables 4.2.6.8 and 6.1.1.4'
O O 0.0106 0.006 'International Tables Vol C Tables 4.2.6.8 and 6.1.1.4'
C C 0.0033 0.0016 'International Tables Vol C Tables 4.2.6.8 and 6.1.1.4'
H H 0 0 'International Tables Vol C Tables 4.2.6.8 and 6.1.1.4'

loop_
_geom_angle_atom_site_label_1
_geom_angle_atom_site_label_2
_geom_angle_atom_site_label_3
_geom_angle_site_symmetry_1
_geom_angle_site_symmetry_3
_geom_angle
_geom_angle_publ_flag
N1 Au P . . 178.70(13) yes
N2 N1 C1B . . 114.8(5) ?
N2 N1 Au . . 116.8(4) ?
C1B N1 Au . . 128.3(4) ?
N3 N2 N1 . . 110.4(5) yes
N2 N3 C1A . . 113.1(5) ?
N2 N3 C6B . 2_565 85.1(3) ?
C1A N3 C6B . 2_565 101.1(3) ?
C2A C1A N3 . . 125.0(5) ?
C2A C1A C6A . . 118.9(5) ?
N3 C1A C6A . . 116.1(5) ?
C1A C2A C3A . . 120.9(6) ?
C1A C2A H2A . . 119.6 ?
C3A C2A H2A . . 119.6 ?
C4A C3A C2A . . 118.4(6) ?
C4A C3A H3A . . 120.8 ?
C2A C3A H3A . . 120.8 ?
C5A C4A C3A . . 121.9(6) ?
C5A C4A N6 . . 120.3(6) ?
C3A C4A N6 . . 117.8(6) ?
C6A C5A C4A . . 119.2(6) ?
C6A C5A H5A . . 120.4 ?
C4A C5A H5A . . 120.4 ?
C5A C6A C1A . . 120.8(6) ?
C5A C6A H6A . . 119.6 ?
C1A C6A H6A . . 119.6 ?
O1A N6 O2A . . 124.4(6) ?
O1A N6 C4A . . 118.4(6) ?
O2A N6 C4A . . 117.1(7) ?
O1A N6 C6B . 1_565 83.6(4) ?
O2A N6 C6B . 1_565 87.7(5) ?
C4A N6 C6B . 1_565 98.7(4) ?
N1 C1B C2B . . 124.4(6) ?
N1 C1B C6B . . 116.6(6) ?
C2B C1B C6B . . 119.0(6) ?
C3B C2B C1B . . 121.2(7) ?
C3B C2B H2B . . 119.4 ?
C1B C2B H2B . . 119.4 ?
C2B C3B C4B . . 118.8(7) ?
C2B C3B H3B . . 120.6 ?
C4B C3B H3B . . 120.6 ?
C5B C4B C3B . . 121.4(6) ?
C5B C4B N5 . . 120.3(8) ?
C3B C4B N5 . . 118.3(8) ?
C4B C5B C6B . . 119.2(7) ?
C4B C5B H5B . . 120.4 ?
C6B C5B H5B . . 120.4 ?
C5B C6B C1B . . 120.3(7) ?
C5B C6B H6B . . 119.8 ?
C1B C6B H6B . . 119.8 ?
O1B N5 O2B . . 123.7(8) ?
O1B N5 C4B . . 118.3(10) ?
O2B N5 C4B . . 117.9(10) ?
O1B N5 O1A . 2_465 75.9(5) ?
O2B N5 O1A . 2_465 94.1(5) ?
C4B N5 O1A . 2_465 101.8(4) ?
N5 O1B N6 . 2_465 104.7(5) ?
C1C P C1E . . 104.9(3) ?
C1C P C1D . . 106.0(2) ?
C1E P C1D . . 105.8(2) ?
C1C P Au . . 111.92(17) ?
C1E P Au . . 114.72(19) ?
C1D P Au . . 112.76(18) ?
C6C C1C C2C . . 118.9(5) ?
C6C C1C P . . 123.2(4) ?
C2C C1C P . . 117.9(4) ?
C3C C2C C1C . . 120.2(5) ?
C3C C2C H2C . . 119.9 ?
C1C C2C H2C . . 119.9 ?
C4C C3C C2C . . 120.1(5) ?
C4C C3C H3C . . 120 ?
C2C C3C H3C . . 120 ?
C5C C4C C3C . . 119.6(5) ?
C5C C4C O1B . 1_666 89.5(4) ?
C3C C4C O1B . 1_666 150.9(4) ?
C5C C4C H4C . . 120.2 ?
C3C C4C H4C . . 120.2 ?
O1B C4C H4C 1_666 . 30.7 ?
C4C C5C C6C . . 120.8(6) ?
C4C C5C H5C . . 119.6 ?
C6C C5C H5C . . 119.6 ?
C5C C6C C1C . . 120.5(5) ?
C5C C6C H6C . . 119.8 ?
C1C C6C H6C . . 119.8 ?
C2D C1D C6D . . 120.0(5) ?
C2D C1D P . . 122.3(4) ?
C6D C1D P . . 117.7(5) ?
C1D C2D C3D . . 119.3(6) ?
C1D C2D H2D . . 120.4 ?
C3D C2D H2D . . 120.4 ?
C4D C3D C2D . . 120.8(7) ?
C4D C3D H3D . . 119.6 ?
C2D C3D H3D . . 119.6 ?
C3D C4D C5D . . 119.9(6) ?
C3D C4D H4D . . 120 ?
C5D C4D H4D . . 120 ?
C6D C5D C4D . . 120.1(6) ?
C6D C5D O1A . 1_645 140.8(5) ?
C4D C5D O1A . 1_645 96.7(4) ?
C6D C5D H5D . . 120 ?
C4D C5D H5D . . 120 ?
O1A C5D H5D 1_645 . 26.7 ?
C5D C6D C1D . . 119.9(6) ?
C5D C6D H6D . . 120 ?
C1D C6D H6D . . 120 ?
C6E C1E C2E . . 118.8(6) ?
C6E C1E P . . 118.4(5) ?
C2E C1E P . . 122.8(5) ?
C3E C2E C1E . . 120.2(7) ?
C3E C2E H2E . . 119.9 ?
C1E C2E H2E . . 119.9 ?
C2E C3E C4E . . 119.2(8) ?
C2E C3E H3E . . 120.4 ?
C4E C3E H3E . . 120.4 ?
C5E C4E C3E . . 120.1(8) ?
C5E C4E H4E . . 119.9 ?
C3E C4E H4E . . 119.9 ?
C4E C5E C6E . . 122.1(9) ?
C4E C5E H5E . . 119 ?
C6E C5E H5E . . 119 ?
C1E C6E C5E . . 119.5(8) ?
C1E C6E H6E . . 120.2 ?
C5E C6E H6E . . 120.2 ?

loop_
_geom_bond_atom_site_label_1
_geom_bond_atom_site_label_2
_geom_bond_site_symmetry_2
_geom_bond_distance
_geom_bond_publ_flag
Au N1 . 2.108(5) yes
Au P . 2.2524(13) yes
N1 N2 . 1.324(6) yes
N1 C1B . 1.390(8) yes
N2 N3 . 1.290(7) yes
N3 C1A . 1.402(7) yes
N3 C6B 2_565 3.357(8) ?
C1A C2A . 1.386(8) ?
C1A C6A . 1.406(9) ?
C2A C3A . 1.392(9) ?
C2A H2A . 0.93 ?
C3A C4A . 1.387(10) ?
C3A H3A . 0.93 ?
C4A C5A . 1.378(10) ?
C4A N6 . 1.466(8) yes
C5A C6A . 1.371(9) ?
C5A H5A . 0.93 ?
C6A H6A . 0.93 ?
N6 O1A . 1.211(9) yes
N6 O2A . 1.227(9) yes
N6 C6B 1_565 3.282(8) ?
C1B C2B . 1.391(9) ?
C1B C6B . 1.401(9) ?
C2B C3B . 1.372(10) ?
C2B H2B . 0.93 ?
C3B C4B . 1.405(12) ?
C3B H3B . 0.93 ?
C4B C5B . 1.368(12) ?
C4B N5 . 1.467(9) yes
C5B C6B . 1.395(9) ?
C5B H5B . 0.93 ?
C6B H6B . 0.93 ?
N5 O1B . 1.198(12) yes
N5 O2B . 1.209(12) yes
N5 O1A 2_465 3.234(9) ?
O1B N6 2_465 3.136(9) ?
P C1C . 1.809(5) yes
P C1E . 1.812(6) yes
P C1D . 1.816(5) yes
C1C C6C . 1.391(8) ?
C1C C2C . 1.394(7) ?
C2C C3C . 1.394(8) ?
C2C H2C . 0.93 ?
C3C C4C . 1.384(10) ?
C3C H3C . 0.93 ?
C4C C5C . 1.376(9) ?
C4C O1B 1_666 3.304(9) ?
C4C H4C . 0.93 ?
C5C C6C . 1.378(9) ?
C5C H5C . 0.93 ?
C6C H6C . 0.93 ?
C1D C2D . 1.382(9) ?
C1D C6D . 1.394(8) ?
C2D C3D . 1.389(9) ?
C2D H2D . 0.93 ?
C3D C4D . 1.374(11) ?
C3D H3D . 0.93 ?
C4D C5D . 1.380(12) ?
C4D H4D . 0.93 ?
C5D C6D . 1.380(9) ?
C5D O1A 1_645 3.330(8) ?
C5D H5D . 0.93 ?
C6D H6D . 0.93 ?
C1E C6E . 1.384(9) ?
C1E C2E . 1.398(8) ?
C2E C3E . 1.361(10) ?
C2E H2E . 0.93 ?
C3E C4E . 1.432(15) ?
C3E H3E . 0.93 ?
C4E C5E . 1.289(15) ?
C4E H4E . 0.93 ?
C5E C6E . 1.395(13) ?
C5E H5E . 0.93 ?
C6E H6E . 0.93 ?

loop_
_geom_hbond_atom_site_label_D
_geom_hbond_atom_site_label_H
_geom_hbond_atom_site_label_A
_geom_hbond_site_symmetry_A
_geom_hbond_distance_DH
_geom_hbond_distance_HA
_geom_hbond_distance_DA
_geom_hbond_angle_DHA
_geom_hbond_publ_flag
C4C H4C O1B 1_666 0.93 2.55 3.304(9) 139 y
C5D H5D O1A 1_645 0.93 2.53 3.330(8) 144 y
